data_2000109
loop_
_publ_author_name
'M. Bagieu-Beucher'
'A. Durif'
'J. C. Guitel'

_publ_section_title
;
 Structure of a strontium ethylenediammonium cyclo-tetraphosphate hydrate
;
_journal_name_full 'Acta Crystallogr.,Sect.C:Cryst.Struct.Commun.'
_journal_page_first 2063
_journal_page_last 2065
_journal_paper_doi 10.1107/S0108270188008479
_journal_volume 44
_journal_year 1988
_chemical_formula_sum 'C2 H20 N2 O17 P4 Sr'
_chemical_name_systematic 'strontium ethylenediammonium cyclo-tetraphosphate hydrate'
_space_group_IT_number 61
_symmetry_cell_setting orthorhombic
_symmetry_Int_Tables_number 61
_symmetry_space_group_name_Hall '-P 2ac 2ab'
_symmetry_space_group_name_H-M 'P b c a'
_cell_angle_alpha 90
_cell_angle_beta 90
_cell_angle_gamma 90
_cell_formula_units_Z 8
_cell_length_a 17.863(15)
_cell_length_b 15.317(13)
_cell_length_c 13.109(10)
_cell_volume 3586.722
_diffrn_ambient_temperature ?
_exptl_crystal_density_diffrn 2.058
_refine_ls_R_factor_gt 0.034
_refine_ls_wR_factor_gt 0.034
_cod_depositor_comments
;

  1. Removing atoms marked with stars from the atom list. These atoms
  were symmetry equivalent of some other atoms provided in this entry;
  thus the entry contained more than an asymmetric unit, which
  prevented correct molecule generation and composition
  computations. With the atoms removed, the calculated summary formula
  now matches that declared by the authors.

  2. Updating the bibliography record (checking against the IUCr
  site).

  Saulius Gra\<zulis
  2013-11-01
;
_cod_original_formula_sum 'C2 H20 N2 O17 P4 Sr1'
_cod_database_code 2000109

loop_
_symmetry_equiv_pos_site_id
_symmetry_equiv_pos_as_xyz
1 x,y,z
2 1/2-x,1/2+y,z
3 x,1/2-y,1/2+z
4 1/2-x,-y,1/2+z
5 -x,-y,-z
6 -1/2+x,-1/2-y,-z
7 -x,-1/2+y,-1/2-z
8 -1/2+x,y,-1/2-z

loop_
_atom_site_label
_atom_site_type_symbol
_atom_site_fract_x
_atom_site_fract_y
_atom_site_fract_z
Sr1 Sr 0.47692(2) 0.27159(3) 0.20082(3)
P1 P 0.65903(6) 0.18708(7) 0.11118(8)
P2 P 0.82270(6) 0.17043(7) 0.14503(9)
P3 P 0.79259(6) 0.17604(7) 0.36363(8)
P4 P 0.63414(6) 0.14837(8) 0.32704(8)
O1 O 0.6134(2) 0.2676(2) 0.1240(2)
O2 O 0.6497(2) 0.1300(2) 0.0210(2)
O3 O 0.7446(2) 0.2190(2) 0.1207(2)
O4 O 0.3805(2) 0.2397(2) 0.3465(2)
O5 O 0.8339(2) 0.0959(2) 0.0745(3)
O6 O 0.8067(2) 0.1282(2) 0.2563(2)
O7 O 0.3383(2) 0.2565(2) 0.1299(2)
O8 O 0.7990(2) 0.1075(2) 0.4419(3)
O9 O 0.7065(2) 0.2073(2) 0.3545(2)
O10 O 0.5683(2) 0.2063(2) 0.3357(3)
O11 O 0.6374(2) 0.0645(2) 0.3827(3)
O12 O 0.6495(2) 0.1247(2) 0.2092(2)
O13 O 0.4742(2) 0.1039(3) 0.1668(3)
O14 O 0.4791(2) 0.2468(4) 0.0094(3)
O15 O 0.5191(3) 0.3928(3) 0.3316(3)
O16 O 0.4194(2) 0.4628(3) 0.4644(4)
O17 O 0.4488(3) 0.4153(3) 0.1056(4)
N1 N 0.2578(2) 0.4177(3) 0.1218(3)
N2 N 0.2009(2) 0.4214(3) 0.3978(3)
C1 C 0.2075(3) 0.4176(3) 0.2109(4)
C2 C 0.2520(3) 0.4226(3) 0.3084(4)
H1 H 0.454(4) 0.080(4) 0.124(5)
H2 H 0.522(4) 0.052(5) 0.187(6)
H3 H 0.443(3) 0.243(4) -0.028(4)
H4 H 0.514(3) 0.260(4) -0.017(4)
H5 H 0.542(3) 0.377(4) 0.371(4)
H6 H 0.484(4) 0.414(4) 0.381(5)
H7 H 0.376(3) 0.432(4) 0.495(4)
H8 H 0.409(3) 0.503(4) 0.465(4)
H9 H 0.432(4) 0.475(4) 0.126(5)
H10 H 0.499(4) 0.421(4) 0.156(5)
H11 H 0.228(4) 0.414(5) 0.075(6)
H12 H 0.290(3) 0.373(4) 0.120(4)
H13 H 0.292(4) 0.481(5) 0.103(6)
H14 H 0.177(3) 0.473(4) 0.402(4)
H15 H 0.170(3) 0.374(4) 0.395(5)
H16 H 0.230(3) 0.411(4) 0.449(4)
H17 H 0.174(3) 0.462(4) 0.207(4)
H18 H 0.178(3) 0.374(4) 0.209(5)
H19 H 0.275(3) 0.470(4) 0.303(4)
H20 H 0.284(3) 0.377(4) 0.318(4)

loop_
_atom_type_symbol
_atom_type_radius_bond
C 0.68
H 0.23
N 0.68
O 0.68
P 1.05
Sr 1.58
